data_7039505
loop_
_publ_author_name
'Devillard, M.'
'Alvarez Lamsfus, C.'
'Vreeken, V.'
'Maron, L.'
'van der Vlugt, J. I.'

_publ_section_title
;
 Versatile coordination of a reactive P,N-ligand toward boron, aluminum
 and gallium and interconversion reactivity.
;
_journal_issue 27
_journal_name_full 'Dalton transactions (Cambridge, England : 2003)'
_journal_page_first 10989
_journal_page_last 10998
_journal_paper_doi 10.1039/c6dt02087a
_journal_volume 45
_journal_year 2016
_chemical_formula_sum 'C15 H25 Cl2 Ga N P'
_chemical_formula_weight 390.97
_space_group_crystal_system monoclinic
_space_group_IT_number 14
_space_group_name_Hall '-P 2ybc'
_space_group_name_H-M_alt 'P 1 21/c 1'
_symmetry_space_group_name_Hall '-P 2ybc'
_symmetry_space_group_name_H-M 'P 1 21/c 1'
_atom_sites_solution_hydrogens geom
_audit_creation_method SHELXL-2014/7
_audit_update_record
;
2016-02-23 deposited with the CCDC.
2016-06-09 downloaded from the CCDC.
;
_cell_angle_alpha 90
_cell_angle_beta 91.0340(10)
_cell_angle_gamma 90
_cell_formula_units_Z 4
_cell_length_a 9.0360(2)
_cell_length_b 9.1385(2)
_cell_length_c 22.0850(5)
_cell_measurement_reflns_used 269
_cell_measurement_temperature 150(2)
_cell_measurement_theta_max 32.3315
_cell_measurement_theta_min 8.9671
_cell_volume 1823.38(7)
_computing_structure_refinement 'SHELXL-2014/7 (Sheldrick, 2014)'
_diffrn_ambient_temperature 150(2)
_diffrn_measured_fraction_theta_full 0.998
_diffrn_measured_fraction_theta_max 0.998
_diffrn_measurement_device_type 'Bruker ApexII Triumph monochromator sealed tube'
_diffrn_measurement_method 'Photon 50 CMOS detector'
_diffrn_radiation_type MoK\a
_diffrn_radiation_wavelength 0.71073
_diffrn_reflns_av_R_equivalents 0.0634
_diffrn_reflns_av_unetI/netI 0.0434
_diffrn_reflns_Laue_measured_fraction_full 0.998
_diffrn_reflns_Laue_measured_fraction_max 0.998
_diffrn_reflns_limit_h_max 13
_diffrn_reflns_limit_h_min -13
_diffrn_reflns_limit_k_max 14
_diffrn_reflns_limit_k_min -14
_diffrn_reflns_limit_l_max 34
_diffrn_reflns_limit_l_min -34
_diffrn_reflns_number 39709
_diffrn_reflns_point_group_measured_fraction_full 0.998
_diffrn_reflns_point_group_measured_fraction_max 0.998
_diffrn_reflns_theta_full 25.242
_diffrn_reflns_theta_max 33.261
_diffrn_reflns_theta_min 3.291
_exptl_absorpt_coefficient_mu 1.893
_exptl_absorpt_correction_T_max 0.7465
_exptl_absorpt_correction_T_min 0.5991
_exptl_absorpt_correction_type multi-scan
_exptl_absorpt_process_details 'SADABS V2014/5 (Bruker AXS Inc.)'
_exptl_crystal_colour colourless
_exptl_crystal_density_diffrn 1.424
_exptl_crystal_description block
_exptl_crystal_F_000 928
_exptl_crystal_size_max 0.327
_exptl_crystal_size_mid 0.210
_exptl_crystal_size_min 0.152
_refine_diff_density_max 0.667
_refine_diff_density_min -0.760
_refine_diff_density_rms 0.086
_refine_ls_extinction_method none
_refine_ls_goodness_of_fit_ref 1.008
_refine_ls_hydrogen_treatment constr
_refine_ls_matrix_type full
_refine_ls_number_parameters 188
_refine_ls_number_reflns 7005
_refine_ls_number_restraints 0
_refine_ls_restrained_S_all 1.008
_refine_ls_R_factor_all 0.0517
_refine_ls_R_factor_gt 0.0329
_refine_ls_shift/su_max 0.002
_refine_ls_shift/su_mean 0.000
_refine_ls_structure_factor_coef Fsqd
_refine_ls_weighting_details 'w=1/[\s^2^(Fo^2^)+(0.0323P)^2^+0.6428P] where P=(Fo^2^+2Fc^2^)/3'
_refine_ls_weighting_scheme calc
_refine_ls_wR_factor_gt 0.0687
_refine_ls_wR_factor_ref 0.0752
_reflns_Friedel_coverage 0.000
_reflns_number_gt 5482
_reflns_number_total 7005
_reflns_threshold_expression 'I > 2\s(I)'
_cod_data_source_file c6dt02087a2.cif
_cod_data_source_block MD_GaPN_0m_a
_cod_depositor_comments 'Adding full bibliography for 7039505--7039509.cif.'
_cod_database_code 7039505
_shelx_shelxl_version_number 2014/7
_shelx_space_group_comment
;
The symmetry employed for this shelxl refinement is uniquely defined
by the following loop, which should always be used as a source of
symmetry information in preference to the above space-group names.
They are only intended as comments.
;

loop_
_space_group_symop_operation_xyz
'x, y, z'
'-x, y+1/2, -z+1/2'
'-x, -y, -z'
'x, -y-1/2, z-1/2'

loop_
_atom_site_label
_atom_site_type_symbol
_atom_site_fract_x
_atom_site_fract_y
_atom_site_fract_z
_atom_site_U_iso_or_equiv
_atom_site_adp_type
_atom_site_occupancy
_atom_site_site_symmetry_order
_atom_site_calc_flag
_atom_site_refinement_flags_posn
_atom_site_refinement_flags_adp
Ga1 Ga 0.31039(2) 0.13546(2) 0.61830(2) 0.01412(4) Uani 1 1 d . .
P1 P 0.30407(4) 0.38772(4) 0.63622(2) 0.01396(7) Uani 1 1 d . .
N1 N 0.23168(15) 0.16716(14) 0.53676(6) 0.0163(2) Uani 1 1 d . .
Cl1 Cl 0.15596(5) 0.00130(4) 0.66927(2) 0.02256(8) Uani 1 1 d . .
Cl2 Cl 0.52327(5) 0.02718(5) 0.62417(2) 0.02639(9) Uani 1 1 d . .
C1 C 0.22045(18) 0.42412(17) 0.56611(7) 0.0177(3) Uani 1 1 d . .
H1 H 0.1937 0.5217 0.5559 0.021 Uiso 1 1 calc R U
C2 C 0.19233(16) 0.31173(17) 0.52478(7) 0.0158(3) Uani 1 1 d . .
C3 C 0.12142(18) 0.34142(19) 0.46751(7) 0.0202(3) Uani 1 1 d . .
H3 H 0.0920 0.4386 0.4578 0.024 Uiso 1 1 calc R U
C4 C 0.0959(2) 0.2325(2) 0.42706(8) 0.0252(3) Uani 1 1 d . .
H4 H 0.0490 0.2540 0.3893 0.030 Uiso 1 1 calc R U
C5 C 0.1383(2) 0.0872(2) 0.44054(8) 0.0253(3) Uani 1 1 d . .
H5 H 0.1209 0.0111 0.4120 0.030 Uiso 1 1 calc R U
C6 C 0.20445(18) 0.05779(18) 0.49500(7) 0.0201(3) Uani 1 1 d . .
C7 C 0.2541(2) -0.09291(19) 0.51192(8) 0.0268(4) Uani 1 1 d . .
H7A H 0.2201 -0.1624 0.4809 0.040 Uiso 1 1 calc R U
H7B H 0.2123 -0.1198 0.5510 0.040 Uiso 1 1 calc R U
H7C H 0.3624 -0.0954 0.5150 0.040 Uiso 1 1 calc R U
C8 C 0.48976(18) 0.47710(17) 0.63962(8) 0.0218(3) Uani 1 1 d . .
C9 C 0.5793(2) 0.4074(2) 0.58867(10) 0.0310(4) Uani 1 1 d . .
H9A H 0.6752 0.4568 0.5858 0.046 Uiso 1 1 calc R U
H9B H 0.5247 0.4174 0.5501 0.046 Uiso 1 1 calc R U
H9C H 0.5952 0.3034 0.5975 0.046 Uiso 1 1 calc R U
C10 C 0.4773(2) 0.6420(2) 0.62642(12) 0.0367(5) Uani 1 1 d . .
H10A H 0.4228 0.6897 0.6589 0.055 Uiso 1 1 calc R U
H10B H 0.4245 0.6568 0.5878 0.055 Uiso 1 1 calc R U
H10C H 0.5766 0.6845 0.6242 0.055 Uiso 1 1 calc R U
C11 C 0.5689(2) 0.4507(3) 0.70045(10) 0.0361(4) Uani 1 1 d . .
H11A H 0.5711 0.3455 0.7091 0.054 Uiso 1 1 calc R U
H11B H 0.5159 0.5016 0.7325 0.054 Uiso 1 1 calc R U
H11C H 0.6704 0.4880 0.6987 0.054 Uiso 1 1 calc R U
C12 C 0.17973(18) 0.43585(17) 0.70033(7) 0.0194(3) Uani 1 1 d . .
C13 C 0.02222(19) 0.3919(2) 0.67963(8) 0.0255(3) Uani 1 1 d . .
H13A H -0.0460 0.4056 0.7131 0.038 Uiso 1 1 calc R U
H13B H 0.0216 0.2889 0.6673 0.038 Uiso 1 1 calc R U
H13C H -0.0092 0.4532 0.6453 0.038 Uiso 1 1 calc R U
C14 C 0.1815(2) 0.5998(2) 0.71480(10) 0.0322(4) Uani 1 1 d . .
H14A H 0.1017 0.6225 0.7427 0.048 Uiso 1 1 calc R U
H14B H 0.1671 0.6558 0.6773 0.048 Uiso 1 1 calc R U
H14C H 0.2769 0.6261 0.7336 0.048 Uiso 1 1 calc R U
C15 C 0.2236(2) 0.3480(2) 0.75715(8) 0.0266(4) Uani 1 1 d . .
H15A H 0.3262 0.3707 0.7688 0.040 Uiso 1 1 calc R U
H15B H 0.2146 0.2431 0.7485 0.040 Uiso 1 1 calc R U
H15C H 0.1580 0.3741 0.7903 0.040 Uiso 1 1 calc R U

loop_
_atom_site_aniso_label
_atom_site_aniso_U_11
_atom_site_aniso_U_22
_atom_site_aniso_U_33
_atom_site_aniso_U_23
_atom_site_aniso_U_13
_atom_site_aniso_U_12
Ga1 0.01593(8) 0.01314(7) 0.01327(7) 0.00189(6) -0.00021(5) 0.00068(6)
P1 0.01512(17) 0.01228(15) 0.01444(16) 0.00062(12) -0.00094(13) 0.00044(12)
N1 0.0192(6) 0.0178(6) 0.0120(5) 0.0007(4) -0.0006(5) 0.0010(4)
Cl1 0.02692(19) 0.02160(17) 0.01925(16) 0.00251(13) 0.00291(14) -0.00774(14)
Cl2 0.02070(18) 0.02283(18) 0.0356(2) 0.00602(16) 0.00041(16) 0.00726(14)
C1 0.0208(7) 0.0163(6) 0.0159(6) 0.0035(5) -0.0013(5) 0.0026(5)
C2 0.0136(6) 0.0193(6) 0.0144(6) 0.0037(5) 0.0014(5) 0.0008(5)
C3 0.0177(7) 0.0277(8) 0.0153(6) 0.0053(6) -0.0011(5) 0.0021(6)
C4 0.0208(8) 0.0399(10) 0.0149(7) 0.0010(6) -0.0033(6) 0.0014(7)
C5 0.0251(8) 0.0333(9) 0.0175(7) -0.0076(6) -0.0009(6) -0.0010(7)
C6 0.0211(7) 0.0223(7) 0.0171(7) -0.0035(6) 0.0024(6) -0.0006(6)
C7 0.0367(10) 0.0206(7) 0.0232(8) -0.0055(6) 0.0017(7) 0.0012(7)
C8 0.0180(7) 0.0173(7) 0.0299(8) 0.0006(6) -0.0003(6) -0.0034(5)
C9 0.0235(8) 0.0288(9) 0.0411(11) 0.0011(8) 0.0119(8) -0.0052(7)
C10 0.0323(10) 0.0167(7) 0.0612(14) 0.0026(8) 0.0026(9) -0.0076(7)
C11 0.0251(9) 0.0456(12) 0.0370(11) -0.0008(9) -0.0115(8) -0.0065(8)
C12 0.0221(7) 0.0186(7) 0.0175(7) -0.0014(5) 0.0019(6) 0.0040(6)
C13 0.0186(7) 0.0320(9) 0.0261(8) 0.0017(7) 0.0038(6) 0.0032(6)
C14 0.0396(11) 0.0216(8) 0.0358(10) -0.0074(7) 0.0061(8) 0.0050(7)
C15 0.0350(10) 0.0308(9) 0.0141(7) 0.0002(6) 0.0001(6) 0.0010(7)

loop_
_atom_type_symbol
_atom_type_description
_atom_type_scat_dispersion_real
_atom_type_scat_dispersion_imag
_atom_type_scat_source
C C 0.0033 0.0016 'International Tables Vol C Tables 4.2.6.8 and 6.1.1.4'
H H 0.0000 0.0000 'International Tables Vol C Tables 4.2.6.8 and 6.1.1.4'
N N 0.0061 0.0033 'International Tables Vol C Tables 4.2.6.8 and 6.1.1.4'
P P 0.1023 0.0942 'International Tables Vol C Tables 4.2.6.8 and 6.1.1.4'
Cl Cl 0.1484 0.1585 'International Tables Vol C Tables 4.2.6.8 and 6.1.1.4'
Ga Ga 0.2307 1.6083 'International Tables Vol C Tables 4.2.6.8 and 6.1.1.4'

loop_
_geom_angle_atom_site_label_1
_geom_angle_atom_site_label_2
_geom_angle_atom_site_label_3
_geom_angle
N1 Ga1 Cl2 115.66(4)
N1 Ga1 Cl1 109.52(4)
Cl2 Ga1 Cl1 106.718(18)
N1 Ga1 P1 90.01(4)
Cl2 Ga1 P1 117.681(17)
Cl1 Ga1 P1 116.612(16)
C1 P1 C8 109.10(8)
C1 P1 C12 111.71(8)
C8 P1 C12 114.67(8)
C1 P1 Ga1 92.83(5)
C8 P1 Ga1 114.41(5)
C12 P1 Ga1 112.05(5)
C6 N1 C2 121.25(13)
C6 N1 Ga1 124.67(11)
C2 N1 Ga1 113.89(10)
C2 C1 P1 120.80(11)
C2 C1 H1 119.6
P1 C1 H1 119.6
N1 C2 C1 122.12(13)
N1 C2 C3 117.12(14)
C1 C2 C3 120.77(14)
C4 C3 C2 120.72(15)
C4 C3 H3 119.6
C2 C3 H3 119.6
C3 C4 C5 120.64(15)
C3 C4 H4 119.7
C5 C4 H4 119.7
C6 C5 C4 119.06(16)
C6 C5 H5 120.5
C4 C5 H5 120.5
C5 C6 N1 121.21(15)
C5 C6 C7 121.91(15)
N1 C6 C7 116.86(14)
C6 C7 H7A 109.5
C6 C7 H7B 109.5
H7A C7 H7B 109.5
C6 C7 H7C 109.5
H7A C7 H7C 109.5
H7B C7 H7C 109.5
C11 C8 C9 109.49(16)
C11 C8 C10 110.64(16)
C9 C8 C10 107.78(16)
C11 C8 P1 111.83(13)
C9 C8 P1 105.91(12)
C10 C8 P1 110.99(12)
C8 C9 H9A 109.5
C8 C9 H9B 109.5
H9A C9 H9B 109.5
C8 C9 H9C 109.5
H9A C9 H9C 109.5
H9B C9 H9C 109.5
C8 C10 H10A 109.5
C8 C10 H10B 109.5
H10A C10 H10B 109.5
C8 C10 H10C 109.5
H10A C10 H10C 109.5
H10B C10 H10C 109.5
C8 C11 H11A 109.5
C8 C11 H11B 109.5
H11A C11 H11B 109.5
C8 C11 H11C 109.5
H11A C11 H11C 109.5
H11B C11 H11C 109.5
C14 C12 C15 109.84(15)
C14 C12 C13 108.84(14)
C15 C12 C13 109.25(14)
C14 C12 P1 112.49(12)
C15 C12 P1 110.18(11)
C13 C12 P1 106.13(11)
C12 C13 H13A 109.5
C12 C13 H13B 109.5
H13A C13 H13B 109.5
C12 C13 H13C 109.5
H13A C13 H13C 109.5
H13B C13 H13C 109.5
C12 C14 H14A 109.5
C12 C14 H14B 109.5
H14A C14 H14B 109.5
C12 C14 H14C 109.5
H14A C14 H14C 109.5
H14B C14 H14C 109.5
C12 C15 H15A 109.5
C12 C15 H15B 109.5
H15A C15 H15B 109.5
C12 C15 H15C 109.5
H15A C15 H15C 109.5
H15B C15 H15C 109.5

loop_
_geom_bond_atom_site_label_1
_geom_bond_atom_site_label_2
_geom_bond_distance
Ga1 N1 1.9459(13)
Ga1 Cl2 2.1650(4)
Ga1 Cl1 2.1850(4)
Ga1 P1 2.3399(4)
P1 C1 1.7426(15)
P1 C8 1.8664(17)
P1 C12 1.8757(16)
N1 C6 1.379(2)
N1 C2 1.392(2)
C1 C2 1.394(2)
C1 H1 0.9500
C2 C3 1.433(2)
C3 C4 1.355(2)
C3 H3 0.9500
C4 C5 1.412(3)
C4 H4 0.9500
C5 C6 1.360(2)
C5 H5 0.9500
C6 C7 1.494(2)
C7 H7A 0.9800
C7 H7B 0.9800
C7 H7C 0.9800
C8 C11 1.530(3)
C8 C9 1.536(3)
C8 C10 1.538(2)
C9 H9A 0.9800
C9 H9B 0.9800
C9 H9C 0.9800
C10 H10A 0.9800
C10 H10B 0.9800
C10 H10C 0.9800
C11 H11A 0.9800
C11 H11B 0.9800
C11 H11C 0.9800
C12 C14 1.532(2)
C12 C15 1.536(2)
C12 C13 1.540(2)
C13 H13A 0.9800
C13 H13B 0.9800
C13 H13C 0.9800
C14 H14A 0.9800
C14 H14B 0.9800
C14 H14C 0.9800
C15 H15A 0.9800
C15 H15B 0.9800
C15 H15C 0.9800
